data_7054600
loop_
_publ_author_name
'Yu, Baoyi'
'Xie, Yu'
'Hamad, Fatma B.'
'Leus, Karen'
'Lyapkov, Alex A.'
'Van Hecke, Kristof'
'Verpoort, Francis'

_publ_section_title
;
 Synthesis and characterization of non-chelating ruthenium--indenylidene
 olefin metathesis catalysts derived from substituted
 1,1-diphenyl-2-propyn-1-ols
;
_journal_issue 3
_journal_name_full 'New J. Chem.'
_journal_page_first 1858
_journal_paper_doi 10.1039/C4NJ02034K
_journal_volume 39
_journal_year 2015
_chemical_formula_moiety 'C17 H16 O'
_chemical_formula_sum 'C17 H16 O'
_chemical_formula_weight 236.30
_chemical_name_systematic
;
 ? 
;
_space_group_crystal_system monoclinic
_space_group_IT_number 14
_space_group_name_Hall '-P 2ybc'
_space_group_name_H-M_alt 'P 1 21/c 1'
_symmetry_space_group_name_Hall '-P 2ybc'
_symmetry_space_group_name_H-M 'P 1 21/c 1'
_atom_sites_solution_hydrogens geom
_atom_sites_solution_primary direct
_atom_sites_solution_secondary difmap
_audit_creation_date 2013-01-02
_audit_creation_method
;
  Olex2 1.2
  (compiled Dec  5 2012 16:20:19, GUI svn.r4385)
;
_audit_update_record
;
2014-05-27 deposited with the CCDC.
2014-12-17 downloaded from the CCDC.
;
_cell_angle_alpha 90.00
_cell_angle_beta 92.308(3)
_cell_angle_gamma 90.00
_cell_formula_units_Z 4
_cell_length_a 6.6764(2)
_cell_length_b 16.5673(6)
_cell_length_c 11.6107(3)
_cell_measurement_reflns_used 2821
_cell_measurement_temperature 100.0(1)
_cell_measurement_theta_max 74.0830
_cell_measurement_theta_min 4.6460
_cell_volume 1283.22(7)
_computing_cell_refinement
;
CrysAlisPro, Agilent Technologies,
Version 1.171.36.24 (release 03-12-2012 CrysAlis171 .NET)
(compiled Dec  3 2012,18:21:49)
;
_computing_data_collection
;
CrysAlisPro, Agilent Technologies,
Version 1.171.36.24 (release 03-12-2012 CrysAlis171 .NET)
(compiled Dec  3 2012,18:21:49)
;
_computing_data_reduction
;
CrysAlisPro, Agilent Technologies,
Version 1.171.36.24 (release 03-12-2012 CrysAlis171 .NET)
(compiled Dec  3 2012,18:21:49)
;
_computing_molecular_graphics
;
O. V. Dolomanov, L. J. Bourhis, R. J. Gildea, J. A. K. Howard and H. Puschmann,
OLEX2: a complete structure solution, refinement and analysis program.
J. Appl. Cryst. (2009). 42, 339-341.
;
_computing_publication_material
;
O. V. Dolomanov, L. J. Bourhis, R. J. Gildea, J. A. K. Howard and H. Puschmann,
OLEX2: a complete structure solution, refinement and analysis program.
J. Appl. Cryst. (2009). 42, 339-341.
;
_computing_structure_refinement
;
SHELXL, G.M. Sheldrick, Acta Cryst.
(2008). A64, 112-122
;
_computing_structure_solution
;
SHELXS, G.M. Sheldrick, Acta Cryst.
(2008). A64, 112-122
;
_diffrn_ambient_temperature 100.0(1)
_diffrn_detector_area_resol_mean 10.4839
_diffrn_measured_fraction_theta_full 0.9971
_diffrn_measured_fraction_theta_max 0.9971
_diffrn_measurement_details
;
  1 omega  -44.00  -19.00   1.0000    1.0000
omega____ theta____ kappa____ phi______ frames
    -      -41.6798   55.0000   80.0000 25

  2 omega  -33.00   18.00   1.0000    1.0000
omega____ theta____ kappa____ phi______ frames
    -      -41.6798   55.0000   63.0000 51

  3 omega    8.00   68.00   1.0000    1.0000
omega____ theta____ kappa____ phi______ frames
    -       41.6798  -55.0000  -80.0000 60

  4 omega   16.00   67.00   1.0000    1.0000
omega____ theta____ kappa____ phi______ frames
    -       41.6798   55.0000 -116.0000 51

  5 omega -113.00  -34.00   1.0000    1.0000
omega____ theta____ kappa____ phi______ frames
    -      -43.5000  -55.0000  116.0000 79

  6 omega   75.00  109.00   1.0000    1.0000
omega____ theta____ kappa____ phi______ frames
    -      109.1316  -55.0000  -63.0000 34

  7 omega   82.00  108.00   1.0000    1.0000
omega____ theta____ kappa____ phi______ frames
    -      109.1316   55.0000 -116.0000 26

  8 omega  110.00  136.00   1.0000    1.0000
omega____ theta____ kappa____ phi______ frames
    -      109.1316   55.0000  -99.0000 26

  9 omega   51.00   76.00   1.0000    1.0000
omega____ theta____ kappa____ phi______ frames
    -      109.1316  -55.0000  -80.0000 25

 10 omega -126.00  -89.00   1.0000    1.0000
omega____ theta____ kappa____ phi______ frames
    -      -43.5000  -94.0000   30.0000 37

 11 omega   33.00   89.00   1.0000    1.0000
omega____ theta____ kappa____ phi______ frames
    -      109.1316  -30.0000 -150.0000 56

 12 omega   46.00   97.00   1.0000    1.0000
omega____ theta____ kappa____ phi______ frames
    -      109.1316  -45.0000  120.0000 51

 13 omega   39.00   91.00   1.0000    1.0000
omega____ theta____ kappa____ phi______ frames
    -      109.1316  -30.0000  -90.0000 52

 14 omega   33.00   91.00   1.0000    1.0000
omega____ theta____ kappa____ phi______ frames
    -      109.1316  -30.0000    0.0000 58

 15 omega   35.00   64.00   1.0000    1.0000
omega____ theta____ kappa____ phi______ frames
    -      109.1316  -30.0000 -180.0000 29

 16 omega   81.00  178.00   1.0000    1.0000
omega____ theta____ kappa____ phi______ frames
    -      109.1316   30.0000 -180.0000 97
;
_diffrn_measurement_device_type 'SuperNova, Dual, Cu at zero, Atlas'
_diffrn_measurement_method '\w scans'
_diffrn_orient_matrix_UB_11 -0.1740263000
_diffrn_orient_matrix_UB_12 -0.0597328000
_diffrn_orient_matrix_UB_13 0.0146097000
_diffrn_orient_matrix_UB_21 0.0628513000
_diffrn_orient_matrix_UB_22 -0.0101273000
_diffrn_orient_matrix_UB_23 0.1284309000
_diffrn_orient_matrix_UB_31 -0.1380025000
_diffrn_orient_matrix_UB_32 0.0705797000
_diffrn_orient_matrix_UB_33 0.0308568000
_diffrn_radiation_monochromator mirror
_diffrn_radiation_type 'Cu K\a'
_diffrn_radiation_wavelength 1.5418
_diffrn_reflns_av_R_equivalents 0.0233
_diffrn_reflns_av_unetI/netI 0.0269
_diffrn_reflns_limit_h_max 5
_diffrn_reflns_limit_h_min -7
_diffrn_reflns_limit_k_max 19
_diffrn_reflns_limit_k_min -18
_diffrn_reflns_limit_l_max 13
_diffrn_reflns_limit_l_min -13
_diffrn_reflns_number 5337
_diffrn_reflns_theta_full 66.59
_diffrn_reflns_theta_max 66.59
_diffrn_reflns_theta_min 4.65
_diffrn_source 'SuperNova (Cu) X-ray Source'
_exptl_absorpt_coefficient_mu 0.574
_exptl_absorpt_correction_T_max 0.971
_exptl_absorpt_correction_T_min 0.896
_exptl_absorpt_correction_type analytical
_exptl_absorpt_process_details
;
CrysAlisPro, Agilent Technologies,
Version 1.171.36.24 (release 03-12-2012 CrysAlis171 .NET)
(compiled Dec  3 2012,18:21:49)
Analytical numeric absorption correction using a multifaceted crystal
            model based on expressions derived by R.C. Clark & J.S. Reid.
(Clark, R. C. & Reid, J. S. (1995). Acta Cryst. A51, 887-897)
;
_exptl_crystal_colour colourless
_exptl_crystal_colour_primary colourless
_exptl_crystal_density_diffrn 1.223
_exptl_crystal_density_method 'not measured'
_exptl_crystal_description plate
_exptl_crystal_F_000 504
_exptl_crystal_size_max 0.3825
_exptl_crystal_size_mid 0.2452
_exptl_crystal_size_min 0.0662
_refine_diff_density_max 0.186
_refine_diff_density_min -0.211
_refine_diff_density_rms 0.042
_refine_ls_extinction_method none
_refine_ls_goodness_of_fit_ref 1.062
_refine_ls_hydrogen_treatment constr
_refine_ls_matrix_type full
_refine_ls_number_parameters 166
_refine_ls_number_reflns 2252
_refine_ls_number_restraints 0
_refine_ls_restrained_S_all 1.062
_refine_ls_R_factor_all 0.0450
_refine_ls_R_factor_gt 0.0383
_refine_ls_shift/su_max 0.000
_refine_ls_shift/su_mean 0.000
_refine_ls_structure_factor_coef Fsqd
_refine_ls_weighting_details 'calc w=1/[\s^2^(Fo^2^)+(0.0605P)^2^+0.1596P] where P=(Fo^2^+2Fc^2^)/3'
_refine_ls_weighting_scheme calc
_refine_ls_wR_factor_gt 0.1005
_refine_ls_wR_factor_ref 0.1072
_reflns_number_gt 1907
_reflns_number_total 2252
_reflns_threshold_expression >2sigma(I)
_cod_data_source_file c4nj02034k2.cif
_cod_data_source_block fv021
_cod_depositor_comments 'Adding full bibliography for 7054596--7054603.cif.'
_cod_database_code 7054600
_chemical_oxdiff_formula 'C17 H16 O1'
_reflns_odcompleteness_completeness 99.71
_reflns_odcompleteness_iscentric 1
_reflns_odcompleteness_theta 66.97
_olex2_refinement_description
;
1. Fixed Uiso
 At 1.2 times of:
  H5 of C5, H7 of C7, H9 of C9, H10 of C10, H11 of C11, H12 of C12, H16 of
  C16, H3 of C3, H4 of C4
 At 1.5 times of:
  {H14A,H14B,H14C} of C14, {H17A,H17B,H17C} of C17, H1 of O1
2.a Aromatic/amide H refined with riding coordinates:
 C3(H3), C4(H4), C5(H5), C7(H7), C9(H9), C10(H10), C11(H11), C12(H12)
2.b Idealised Me refined as rotating group:
 C14(H14A,H14B,H14C), C17(H17A,H17B,H17C)
2.c Idealised tetrahedral OH refined as rotating group:
 O1(H1)
2.d :
 C16(H16)
;

loop_
_space_group_symop_id
_space_group_symop_operation_xyz
1 'x, y, z'
2 '-x, y+1/2, -z+1/2'
3 '-x, -y, -z'
4 'x, -y-1/2, z-1/2'

loop_
_atom_site_label
_atom_site_type_symbol
_atom_site_fract_x
_atom_site_fract_y
_atom_site_fract_z
_atom_site_U_iso_or_equiv
_atom_site_adp_type
_atom_site_occupancy
_atom_site_symmetry_multiplicity
_atom_site_calc_flag
_atom_site_refinement_flags
C1 C 0.23291(19) 0.37875(7) 0.19190(11) 0.0204(3) Uani 1 1 d .
C2 C 0.20008(19) 0.41938(8) 0.30875(11) 0.0220(3) Uani 1 1 d .
C3 C 0.40501(19) 0.33309(8) 0.17660(11) 0.0243(3) Uani 1 1 d .
H3 H 0.5032 0.3292 0.2379 0.029 Uiso 1 1 calc R
C4 C 0.2933(2) 0.29800(8) -0.01531(11) 0.0288(3) Uani 1 1 d .
H4 H 0.3126 0.2706 -0.0859 0.035 Uiso 1 1 calc R
C5 C 0.1219(2) 0.34307(8) -0.00084(11) 0.0259(3) Uani 1 1 d .
H5 H 0.0244 0.3462 -0.0626 0.031 Uiso 1 1 calc R
C6 C 0.08714(19) 0.38410(8) 0.10142(11) 0.0227(3) Uani 1 1 d .
C7 C 0.4361(2) 0.29324(8) 0.07378(12) 0.0285(3) Uani 1 1 d .
H7 H 0.5551 0.2628 0.0647 0.034 Uiso 1 1 calc R
C8 C 0.15757(19) 0.51130(8) 0.30070(10) 0.0218(3) Uani 1 1 d .
C9 C -0.0129(2) 0.54223(9) 0.35046(11) 0.0282(3) Uani 1 1 d .
H9 H -0.1031 0.5064 0.3858 0.034 Uiso 1 1 calc R
C10 C -0.0532(2) 0.62444(9) 0.34925(12) 0.0347(4) Uani 1 1 d .
H10 H -0.1708 0.6445 0.3828 0.042 Uiso 1 1 calc R
C11 C 0.0778(2) 0.67700(9) 0.29921(12) 0.0354(4) Uani 1 1 d .
H11 H 0.0519 0.7334 0.2988 0.042 Uiso 1 1 calc R
C12 C 0.2476(2) 0.64673(8) 0.24945(12) 0.0287(3) Uani 1 1 d .
H12 H 0.3371 0.6832 0.2149 0.034 Uiso 1 1 calc R
C13 C 0.29120(19) 0.56423(8) 0.24848(11) 0.0228(3) Uani 1 1 d .
C14 C 0.4786(2) 0.53686(8) 0.19226(12) 0.0285(3) Uani 1 1 d .
H14A H 0.5549 0.5010 0.2448 0.043 Uiso 1 1 calc R
H14B H 0.5606 0.5839 0.1744 0.043 Uiso 1 1 calc R
H14C H 0.4423 0.5078 0.1209 0.043 Uiso 1 1 calc R
C15 C 0.3754(2) 0.40964(8) 0.38962(11) 0.0236(3) Uani 1 1 d .
C16 C 0.5107(2) 0.40388(8) 0.45956(12) 0.0310(3) Uani 1 1 d .
H16 H 0.6184 0.3993 0.5152 0.037 Uiso 1 1 calc R
C17 C -0.1059(2) 0.43047(9) 0.10914(12) 0.0290(3) Uani 1 1 d .
H17A H -0.1696 0.4167 0.1811 0.044 Uiso 1 1 calc R
H17B H -0.1961 0.4164 0.0435 0.044 Uiso 1 1 calc R
H17C H -0.0775 0.4885 0.1078 0.044 Uiso 1 1 calc R
O1 O 0.03268(14) 0.37714(6) 0.35505(8) 0.0295(3) Uani 1 1 d .
H1 H 0.0440 0.3771 0.4274 0.044 Uiso 1 1 calc R

loop_
_atom_site_aniso_label
_atom_site_aniso_U_11
_atom_site_aniso_U_22
_atom_site_aniso_U_33
_atom_site_aniso_U_23
_atom_site_aniso_U_13
_atom_site_aniso_U_12
C1 0.0256(6) 0.0160(6) 0.0195(6) 0.0016(5) 0.0010(5) -0.0035(5)
C2 0.0239(6) 0.0221(7) 0.0200(6) 0.0011(5) 0.0014(5) -0.0028(5)
C3 0.0277(7) 0.0199(7) 0.0252(7) 0.0017(5) -0.0013(5) -0.0002(5)
C4 0.0446(8) 0.0199(7) 0.0222(7) -0.0026(5) 0.0063(6) -0.0035(6)
C5 0.0350(7) 0.0223(7) 0.0201(6) 0.0004(5) -0.0031(5) -0.0040(6)
C6 0.0250(7) 0.0198(7) 0.0232(7) 0.0027(5) 0.0006(5) -0.0041(5)
C7 0.0344(7) 0.0196(7) 0.0319(8) -0.0012(6) 0.0051(6) 0.0039(6)
C8 0.0266(7) 0.0231(7) 0.0152(6) -0.0020(5) -0.0035(5) 0.0019(5)
C9 0.0308(7) 0.0347(8) 0.0192(7) -0.0027(6) 0.0011(5) 0.0053(6)
C10 0.0403(8) 0.0406(9) 0.0229(7) -0.0065(6) -0.0016(6) 0.0176(7)
C11 0.0551(10) 0.0252(8) 0.0248(7) -0.0070(6) -0.0119(7) 0.0128(7)
C12 0.0402(8) 0.0208(7) 0.0242(7) -0.0008(6) -0.0098(6) -0.0007(6)
C13 0.0275(7) 0.0215(7) 0.0187(6) -0.0001(5) -0.0067(5) 0.0008(5)
C14 0.0274(7) 0.0248(7) 0.0332(7) 0.0063(6) 0.0021(6) -0.0023(5)
C15 0.0328(7) 0.0177(7) 0.0202(7) 0.0021(5) 0.0011(5) -0.0005(5)
C16 0.0394(8) 0.0252(8) 0.0278(7) 0.0035(6) -0.0080(6) -0.0024(6)
C17 0.0266(7) 0.0340(8) 0.0260(7) -0.0014(6) -0.0037(5) 0.0006(6)
O1 0.0319(5) 0.0348(6) 0.0220(5) 0.0037(4) 0.0042(4) -0.0080(4)

loop_
_atom_type_symbol
_atom_type_description
_atom_type_scat_dispersion_real
_atom_type_scat_dispersion_imag
_atom_type_scat_source
C C 0.0181 0.0091 'International Tables Vol C Tables 4.2.6.8 and 6.1.1.4'
H H 0.0000 0.0000 'International Tables Vol C Tables 4.2.6.8 and 6.1.1.4'
O O 0.0492 0.0322 'International Tables Vol C Tables 4.2.6.8 and 6.1.1.4'

loop_
_exptl_crystal_face_index_h
_exptl_crystal_face_index_k
_exptl_crystal_face_index_l
_exptl_crystal_face_perp_dist
_exptl_oxdiff_crystal_face_indexfrac_h
_exptl_oxdiff_crystal_face_indexfrac_k
_exptl_oxdiff_crystal_face_indexfrac_l
_exptl_oxdiff_crystal_face_x
_exptl_oxdiff_crystal_face_y
_exptl_oxdiff_crystal_face_z
0 3 7 0.0968 0.0000 3.0000 7.0000 -0.0769 0.8686 0.4277
0 10 -3 0.0174 0.0000 10.0000 -3.0000 -0.6412 -0.4866 0.6132
0 -10 3 0.0487 -0.0000 -10.0000 3.0000 0.6412 0.4866 -0.6132
3 -2 -5 0.1358 3.0000 -2.0000 -5.0000 -0.4757 -0.4333 -0.7095
4 -1 0 0.1713 4.0000 -1.0000 0.0000 -0.6364 0.2615 -0.6226
-3 -3 -5 0.0688 -3.0000 -3.0000 -5.0000 0.6282 -0.8003 0.0480

loop_
_geom_angle_atom_site_label_1
_geom_angle_atom_site_label_2
_geom_angle_atom_site_label_3
_geom_angle
C3 C1 C2 119.85(11)
C3 C1 C6 119.25(12)
C6 C1 C2 120.84(11)
C1 C2 C8 114.12(10)
C15 C2 C1 112.01(11)
C15 C2 C8 106.47(10)
O1 C2 C1 104.87(10)
O1 C2 C8 110.89(10)
O1 C2 C15 108.41(10)
C7 C3 C1 121.41(12)
C7 C4 C5 119.34(12)
C4 C5 C6 122.22(12)
C1 C6 C17 123.78(12)
C5 C6 C1 118.12(12)
C5 C6 C17 118.09(12)
C4 C7 C3 119.65(13)
C9 C8 C2 119.08(12)
C9 C8 C13 119.49(12)
C13 C8 C2 121.38(11)
C10 C9 C8 121.14(14)
C11 C10 C9 119.87(14)
C10 C11 C12 119.35(14)
C11 C12 C13 122.08(14)
C8 C13 C14 123.54(12)
C12 C13 C8 118.07(13)
C12 C13 C14 118.39(12)
C16 C15 C2 176.28(14)

loop_
_geom_bond_atom_site_label_1
_geom_bond_atom_site_label_2
_geom_bond_distance
C1 C2 1.5381(18)
C1 C3 1.3930(18)
C1 C6 1.4058(18)
C2 C8 1.5512(18)
C2 C15 1.4793(18)
C2 O1 1.4409(15)
C3 C7 1.3872(19)
C4 C5 1.382(2)
C4 C7 1.381(2)
C5 C6 1.3956(19)
C6 C17 1.5060(18)
C8 C9 1.3948(18)
C8 C13 1.4057(19)
C9 C10 1.388(2)
C10 C11 1.379(2)
C11 C12 1.387(2)
C12 C13 1.3976(19)
C13 C14 1.5044(19)
C15 C16 1.194(2)
